data_2214796
loop_
_publ_author_name
'Kavitha, T.'
'Ponnuswamy, S.'
'Kaileshwaran, K.'
'Ponnuswamy, M. N.'

_publ_section_title
;
 1-Acetyl-2,6-bis(4-methoxyphenyl)-3-methyl-4-piperidone
;
_journal_issue 8
_journal_name_full 'Acta Crystallographica Section E'
_journal_page_first o3648
_journal_paper_doi 10.1107/S1600536807035489
_journal_volume 63
_journal_year 2007
_chemical_formula_iupac 'C22 H25 N O4'
_chemical_formula_moiety 'C22 H25 N O4'
_chemical_formula_sum 'C22 H25 N O4'
_chemical_formula_weight 367.43
_chemical_name_systematic
;
1-Acetyl-2,6-bis(4-methoxyphenyl)-3-methyl-4-piperidone
;
_space_group_IT_number 14
_symmetry_cell_setting monoclinic
_symmetry_space_group_name_Hall '-P 2ybc'
_symmetry_space_group_name_H-M 'P 1 21/c 1'
_atom_sites_solution_hydrogens geom
_atom_sites_solution_primary direct
_atom_sites_solution_secondary difmap
_audit_creation_method SHELXL-97
_cell_angle_alpha 90.00
_cell_angle_beta 90.9510(10)
_cell_angle_gamma 90.00
_cell_formula_units_Z 4
_cell_length_a 17.2799(5)
_cell_length_b 10.6783(3)
_cell_length_c 10.5702(3)
_cell_measurement_reflns_used 6336
_cell_measurement_temperature 293(2)
_cell_measurement_theta_max 31.23
_cell_measurement_theta_min 1.18
_cell_volume 1950.14(10)
_computing_cell_refinement 'SAINT (Bruker, 2004)'
_computing_data_collection 'APEX2 (Bruker, 2004)'
_computing_data_reduction SAINT
_computing_molecular_graphics 'PLATON (Spek, 2003)'
_computing_publication_material 'SHELXL97 and PARST (Nardelli, 1995)'
_computing_structure_refinement 'SHELXL97 (Sheldrick, 1997)'
_computing_structure_solution 'SHELXS97 (Sheldrick, 1997)'
_diffrn_ambient_temperature 293(2)
_diffrn_measured_fraction_theta_full 1.000
_diffrn_measured_fraction_theta_max 0.998
_diffrn_measurement_device_type 'Bruker Kappa APEXII'
_diffrn_measurement_method '\w and \F scan'
_diffrn_radiation_monochromator graphite
_diffrn_radiation_source 'fine-focus sealed tube'
_diffrn_radiation_type MoK\a
_diffrn_radiation_wavelength 0.71073
_diffrn_reflns_av_R_equivalents 0.0277
_diffrn_reflns_av_sigmaI/netI 0.0191
_diffrn_reflns_limit_h_max 24
_diffrn_reflns_limit_h_min -25
_diffrn_reflns_limit_k_max 15
_diffrn_reflns_limit_k_min -15
_diffrn_reflns_limit_l_max 15
_diffrn_reflns_limit_l_min -15
_diffrn_reflns_number 48723
_diffrn_reflns_theta_full 25.00
_diffrn_reflns_theta_max 31.23
_diffrn_reflns_theta_min 1.18
_diffrn_standards_decay_% 0
_diffrn_standards_interval_count 0
_diffrn_standards_interval_time 0
_diffrn_standards_number 0
_exptl_absorpt_coefficient_mu 0.086
_exptl_absorpt_correction_type none
_exptl_crystal_colour colourless
_exptl_crystal_density_diffrn 1.251
_exptl_crystal_density_method 'not measured'
_exptl_crystal_description block
_exptl_crystal_F_000 784
_exptl_crystal_size_max 0.15
_exptl_crystal_size_mid 0.10
_exptl_crystal_size_min 0.10
_refine_diff_density_max 0.413
_refine_diff_density_min -0.339
_refine_ls_extinction_method none
_refine_ls_goodness_of_fit_ref 1.026
_refine_ls_hydrogen_treatment constr
_refine_ls_matrix_type full
_refine_ls_number_parameters 244
_refine_ls_number_reflns 6336
_refine_ls_number_restraints 0
_refine_ls_restrained_S_all 1.026
_refine_ls_R_factor_all 0.0879
_refine_ls_R_factor_gt 0.0582
_refine_ls_shift/su_max 0.000
_refine_ls_shift/su_mean 0.000
_refine_ls_structure_factor_coef Fsqd
_refine_ls_weighting_details 'calc w=1/[\s^2^(Fo^2^)+(0.1024P)^2^+0.5597P] where P=(Fo^2^+2Fc^2^)/3'
_refine_ls_weighting_scheme calc
_refine_ls_wR_factor_gt 0.1665
_refine_ls_wR_factor_ref 0.2019
_reflns_number_gt 4237
_reflns_number_total 6336
_reflns_threshold_expression I>2\s(I)
_cod_data_source_file lh2463.cif
_cod_data_source_block I
_cod_original_cell_volume 1950.10(10)
_cod_original_sg_symbol_H-M 'P 21/c'
_cod_database_code 2214796
_cod_database_fobs_code 2214796

loop_
_symmetry_equiv_pos_as_xyz
'x, y, z'
'-x, y+1/2, -z+1/2'
'-x, -y, -z'
'x, -y-1/2, z-1/2'

loop_
_atom_site_type_symbol
_atom_site_label
_atom_site_fract_x
_atom_site_fract_y
_atom_site_fract_z
_atom_site_U_iso_or_equiv
_atom_site_adp_type
_atom_site_calc_flag
_atom_site_refinement_flags
_atom_site_occupancy
C C2 0.24134(8) 0.42425(14) -0.08397(13) 0.0384(3) Uani d . 1
H H2 0.2265 0.3800 -0.1619 0.046 Uiso calc R 1
C C3 0.32592(9) 0.46922(16) -0.09782(15) 0.0453(3) Uani d . 1
H H3 0.3366 0.5264 -0.0271 0.054 Uiso calc R 1
C C4 0.38377(10) 0.36388(19) -0.08614(17) 0.0540(4) Uani d . 1
C C5 0.36909(10) 0.27017(17) 0.01597(16) 0.0500(4) Uani d . 1
H H5A 0.4158 0.2611 0.0672 0.060 Uiso calc R 1
H H5B 0.3582 0.1897 -0.0230 0.060 Uiso calc R 1
C C6 0.30243(9) 0.30384(15) 0.10221(14) 0.0416(3) Uani d . 1
H H6 0.2893 0.2268 0.1474 0.050 Uiso calc R 1
C C7 0.33568(13) 0.5451(2) -0.21867(18) 0.0637(5) Uani d . 1
H H7A 0.2977 0.6108 -0.2219 0.096 Uiso calc R 1
H H7B 0.3288 0.4913 -0.2908 0.096 Uiso calc R 1
H H7C 0.3866 0.5810 -0.2194 0.096 Uiso calc R 1
C C8 0.18951(9) 0.53827(14) -0.07312(13) 0.0394(3) Uani d . 1
C C9 0.13810(10) 0.56948(15) -0.16958(15) 0.0453(3) Uani d . 1
H H9 0.1319 0.5154 -0.2379 0.054 Uiso calc R 1
C C10 0.09535(10) 0.68025(16) -0.16688(16) 0.0483(4) Uani d . 1
H H10 0.0602 0.6988 -0.2317 0.058 Uiso calc R 1
C C11 0.10588(9) 0.76218(15) -0.06678(16) 0.0460(3) Uani d . 1
C C12 0.15667(11) 0.73131(17) 0.03122(15) 0.0505(4) Uani d . 1
H H12 0.1632 0.7857 0.0993 0.061 Uiso calc R 1
C C13 0.19733(10) 0.62084(16) 0.02835(14) 0.0466(4) Uani d . 1
H H13 0.2307 0.6008 0.0953 0.056 Uiso calc R 1
C C14 0.31855(8) 0.40173(15) 0.20338(13) 0.0404(3) Uani d . 1
C C15 0.25926(9) 0.43286(16) 0.28652(14) 0.0451(3) Uani d . 1
H H15 0.2112 0.3946 0.2766 0.054 Uiso calc R 1
C C16 0.27017(9) 0.51809(17) 0.38202(16) 0.0485(4) Uani d . 1
H H16 0.2297 0.5369 0.4358 0.058 Uiso calc R 1
C C17 0.34164(10) 0.57669(16) 0.39885(14) 0.0463(3) Uani d . 1
C C18 0.40139(10) 0.54699(17) 0.31849(16) 0.0497(4) Uani d . 1
H H18 0.4495 0.5851 0.3289 0.060 Uiso calc R 1
C C19 0.38947(9) 0.46045(17) 0.22259(15) 0.0470(4) Uani d . 1
H H19 0.4301 0.4411 0.1695 0.056 Uiso calc R 1
C C20 0.16813(10) 0.26840(16) 0.04235(15) 0.0465(4) Uani d . 1
C C21 0.10092(11) 0.2842(2) -0.04786(18) 0.0569(4) Uani d . 1
H H21A 0.1145 0.3423 -0.1131 0.085 Uiso calc R 1
H H21B 0.0571 0.3156 -0.0030 0.085 Uiso calc R 1
H H21C 0.0881 0.2048 -0.0852 0.085 Uiso calc R 1
C C22 0.02875(14) 0.9225(2) -0.1635(2) 0.0736(6) Uani d . 1
H H22A 0.0066 1.0024 -0.1434 0.110 Uiso calc R 1
H H22B -0.0118 0.8650 -0.1867 0.110 Uiso calc R 1
H H22C 0.0635 0.9318 -0.2328 0.110 Uiso calc R 1
C C23 0.41925(13) 0.7143(2) 0.5244(2) 0.0688(5) Uani d . 1
H H23A 0.4145 0.7712 0.5941 0.103 Uiso calc R 1
H H23B 0.4373 0.7589 0.4518 0.103 Uiso calc R 1
H H23C 0.4555 0.6495 0.5465 0.103 Uiso calc R 1
N N1 0.23407(7) 0.33491(12) 0.02276(11) 0.0394(3) Uani d . 1
O O1 0.43862(10) 0.3541(2) -0.15422(18) 0.0973(7) Uani d . 1
O O2 0.07009(8) 0.87548(13) -0.05605(13) 0.0624(4) Uani d . 1
O O3 0.34637(8) 0.66045(14) 0.49598(12) 0.0619(4) Uani d . 1
O O4 0.16286(8) 0.19646(14) 0.13284(13) 0.0661(4) Uani d . 1

loop_
_atom_site_aniso_label
_atom_site_aniso_U_11
_atom_site_aniso_U_22
_atom_site_aniso_U_33
_atom_site_aniso_U_12
_atom_site_aniso_U_13
_atom_site_aniso_U_23
C2 0.0427(7) 0.0427(7) 0.0299(6) -0.0040(6) 0.0024(5) 0.0008(5)
C3 0.0444(8) 0.0524(8) 0.0394(7) -0.0066(6) 0.0072(6) 0.0027(6)
C4 0.0422(8) 0.0694(11) 0.0506(9) 0.0012(8) 0.0087(7) 0.0020(8)
C5 0.0483(9) 0.0537(9) 0.0481(8) 0.0065(7) 0.0028(7) -0.0023(7)
C6 0.0422(7) 0.0455(7) 0.0372(7) -0.0004(6) 0.0001(5) 0.0042(6)
C7 0.0672(12) 0.0723(12) 0.0521(10) -0.0096(10) 0.0148(9) 0.0169(9)
C8 0.0424(7) 0.0424(7) 0.0336(6) -0.0031(6) 0.0037(5) 0.0016(5)
C9 0.0495(8) 0.0476(8) 0.0386(7) -0.0027(7) -0.0028(6) -0.0030(6)
C10 0.0451(8) 0.0518(9) 0.0479(8) 0.0012(7) -0.0050(6) 0.0017(7)
C11 0.0427(8) 0.0445(8) 0.0511(9) 0.0010(6) 0.0092(6) 0.0007(6)
C12 0.0588(10) 0.0537(9) 0.0391(8) 0.0004(7) 0.0056(7) -0.0091(7)
C13 0.0551(9) 0.0520(8) 0.0325(7) 0.0016(7) -0.0004(6) -0.0005(6)
C14 0.0375(7) 0.0493(8) 0.0343(6) -0.0007(6) -0.0005(5) 0.0051(6)
C15 0.0362(7) 0.0581(9) 0.0409(7) -0.0034(6) 0.0005(6) 0.0019(6)
C16 0.0412(8) 0.0618(10) 0.0426(8) 0.0021(7) 0.0041(6) -0.0010(7)
C17 0.0483(8) 0.0515(8) 0.0390(7) -0.0007(7) -0.0041(6) 0.0014(6)
C18 0.0410(8) 0.0619(10) 0.0460(8) -0.0095(7) -0.0008(6) 0.0019(7)
C19 0.0377(7) 0.0623(9) 0.0411(7) -0.0036(7) 0.0040(6) 0.0005(7)
C20 0.0470(8) 0.0524(8) 0.0403(7) -0.0112(7) 0.0021(6) 0.0020(6)
C21 0.0476(9) 0.0711(12) 0.0520(9) -0.0169(8) -0.0033(7) 0.0073(8)
C22 0.0713(13) 0.0596(12) 0.0898(15) 0.0170(10) -0.0029(11) 0.0083(11)
C23 0.0722(13) 0.0694(13) 0.0644(12) -0.0161(10) -0.0084(10) -0.0079(10)
N1 0.0401(6) 0.0442(6) 0.0339(6) -0.0049(5) 0.0004(4) 0.0041(5)
O1 0.0634(9) 0.1290(16) 0.1007(13) 0.0277(10) 0.0411(9) 0.0362(12)
O2 0.0584(8) 0.0557(7) 0.0731(9) 0.0128(6) 0.0013(6) -0.0073(6)
O3 0.0603(8) 0.0707(8) 0.0546(7) -0.0054(6) -0.0020(6) -0.0160(6)
O4 0.0647(8) 0.0794(9) 0.0541(7) -0.0250(7) -0.0019(6) 0.0240(6)

loop_
_atom_type_symbol
_atom_type_description
_atom_type_scat_dispersion_real
_atom_type_scat_dispersion_imag
_atom_type_scat_source
C C 0.0033 0.0016 'International Tables Vol C Tables 4.2.6.8 and 6.1.1.4'
H H 0.0000 0.0000 'International Tables Vol C Tables 4.2.6.8 and 6.1.1.4'
N N 0.0061 0.0033 'International Tables Vol C Tables 4.2.6.8 and 6.1.1.4'
O O 0.0106 0.0060 'International Tables Vol C Tables 4.2.6.8 and 6.1.1.4'

loop_
_geom_angle_atom_site_label_1
_geom_angle_atom_site_label_2
_geom_angle_atom_site_label_3
_geom_angle
_geom_angle_publ_flag
N1 C2 C8 113.64(11) ?
N1 C2 C3 111.30(12) ?
C8 C2 C3 108.53(12) ?
N1 C2 H2 107.7 ?
C8 C2 H2 107.7 ?
C3 C2 H2 107.7 ?
C4 C3 C7 112.50(15) ?
C4 C3 C2 112.73(14) ?
C7 C3 C2 111.22(14) ?
C4 C3 H3 106.6 ?
C7 C3 H3 106.6 ?
C2 C3 H3 106.6 ?
O1 C4 C5 121.18(18) ?
O1 C4 C3 122.86(17) ?
C5 C4 C3 115.95(14) ?
C4 C5 C6 114.36(14) ?
C4 C5 H5A 108.7 ?
C6 C5 H5A 108.7 ?
C4 C5 H5B 108.7 ?
C6 C5 H5B 108.7 ?
H5A C5 H5B 107.6 ?
N1 C6 C14 112.45(12) ?
N1 C6 C5 108.57(12) ?
C14 C6 C5 116.89(13) ?
N1 C6 H6 106.1 ?
C14 C6 H6 106.1 ?
C5 C6 H6 106.1 ?
C3 C7 H7A 109.5 ?
C3 C7 H7B 109.5 ?
H7A C7 H7B 109.5 ?
C3 C7 H7C 109.5 ?
H7A C7 H7C 109.5 ?
H7B C7 H7C 109.5 ?
C9 C8 C13 117.92(14) ?
C9 C8 C2 120.72(13) ?
C13 C8 C2 121.08(13) ?
C8 C9 C10 121.57(15) ?
C8 C9 H9 119.2 ?
C10 C9 H9 119.2 ?
C11 C10 C9 119.29(15) ?
C11 C10 H10 120.4 ?
C9 C10 H10 120.4 ?
O2 C11 C10 124.80(16) ?
O2 C11 C12 115.53(15) ?
C10 C11 C12 119.67(15) ?
C13 C12 C11 120.36(15) ?
C13 C12 H12 119.8 ?
C11 C12 H12 119.8 ?
C12 C13 C8 121.16(15) ?
C12 C13 H13 119.4 ?
C8 C13 H13 119.4 ?
C19 C14 C15 117.00(14) ?
C19 C14 C6 124.42(14) ?
C15 C14 C6 118.54(13) ?
C16 C15 C14 121.79(15) ?
C16 C15 H15 119.1 ?
C14 C15 H15 119.1 ?
C15 C16 C17 120.22(15) ?
C15 C16 H16 119.9 ?
C17 C16 H16 119.9 ?
O3 C17 C18 125.19(15) ?
O3 C17 C16 115.65(15) ?
C18 C17 C16 119.16(15) ?
C19 C18 C17 119.90(15) ?
C19 C18 H18 120.0 ?
C17 C18 H18 120.0 ?
C18 C19 C14 121.92(15) ?
C18 C19 H19 119.0 ?
C14 C19 H19 119.0 ?
O4 C20 N1 121.10(15) ?
O4 C20 C21 119.84(15) ?
N1 C20 C21 119.07(14) ?
C20 C21 H21A 109.5 ?
C20 C21 H21B 109.5 ?
H21A C21 H21B 109.5 ?
C20 C21 H21C 109.5 ?
H21A C21 H21C 109.5 ?
H21B C21 H21C 109.5 ?
O2 C22 H22A 109.5 ?
O2 C22 H22B 109.5 ?
H22A C22 H22B 109.5 ?
O2 C22 H22C 109.5 ?
H22A C22 H22C 109.5 ?
H22B C22 H22C 109.5 ?
O3 C23 H23A 109.5 ?
O3 C23 H23B 109.5 ?
H23A C23 H23B 109.5 ?
O3 C23 H23C 109.5 ?
H23A C23 H23C 109.5 ?
H23B C23 H23C 109.5 ?
C20 N1 C6 117.40(12) y
C20 N1 C2 122.17(12) y
C6 N1 C2 120.00(11) y
C11 O2 C22 117.96(15) ?
C17 O3 C23 118.00(16) ?

loop_
_geom_bond_atom_site_label_1
_geom_bond_atom_site_label_2
_geom_bond_distance
_geom_bond_publ_flag
C2 N1 1.484(2) n
C2 C8 1.517(2) n
C2 C3 1.548(2) n
C2 H2 0.9800 ?
C3 C4 1.508(3) n
C3 C7 1.524(2) ?
C3 H3 0.9800 ?
C4 O1 1.204(2) ?
C4 C5 1.497(3) n
C5 C6 1.524(2) n
C5 H5A 0.9700 ?
C5 H5B 0.9700 ?
C6 N1 1.476(2) n
C6 C14 1.518(2) ?
C6 H6 0.9800 ?
C7 H7A 0.9600 ?
C7 H7B 0.9600 ?
C7 H7C 0.9600 ?
C8 C9 1.382(2) ?
C8 C13 1.393(2) ?
C9 C10 1.395(2) ?
C9 H9 0.9300 ?
C10 C11 1.383(2) ?
C10 H10 0.9300 ?
C11 O2 1.364(2) ?
C11 C12 1.386(2) ?
C12 C13 1.374(2) ?
C12 H12 0.9300 ?
C13 H13 0.9300 ?
C14 C19 1.388(2) ?
C14 C15 1.401(2) ?
C15 C16 1.370(2) ?
C15 H15 0.9300 ?
C16 C17 1.393(2) ?
C16 H16 0.9300 ?
C17 O3 1.363(2) ?
C17 C18 1.385(2) ?
C18 C19 1.385(2) ?
C18 H18 0.9300 ?
C19 H19 0.9300 ?
C20 O4 1.231(2) y
C20 N1 1.361(2) y
C20 C21 1.500(2) y
C21 H21A 0.9600 ?
C21 H21B 0.9600 ?
C21 H21C 0.9600 ?
C22 O2 1.423(3) ?
C22 H22A 0.9600 ?
C22 H22B 0.9600 ?
C22 H22C 0.9600 ?
C23 O3 1.412(2) ?
C23 H23A 0.9600 ?
C23 H23B 0.9600 ?
C23 H23C 0.9600 ?

loop_
_geom_hbond_atom_site_label_D
_geom_hbond_atom_site_label_H
_geom_hbond_atom_site_label_A
_geom_hbond_site_symmetry_A
_geom_hbond_distance_DH
_geom_hbond_distance_HA
_geom_hbond_distance_DA
_geom_hbond_angle_DHA
_geom_hbond_publ_flag
C2 H2 O4 4_565 0.980 2.55 3.511(2) 167 y
C5 H5B Cg 4_565 0.970 2.70 3.634(2) 162 y

loop_
_geom_torsion_atom_site_label_1
_geom_torsion_atom_site_label_2
_geom_torsion_atom_site_label_3
_geom_torsion_atom_site_label_4
_geom_torsion
_geom_torsion_publ_flag
N1 C2 C3 C4 44.06(17) n
C8 C2 C3 C4 169.83(13) ?
N1 C2 C3 C7 171.48(14) ?
C8 C2 C3 C7 -62.75(17) ?
C7 C3 C4 O1 11.1(3) ?
C2 C3 C4 O1 137.8(2) ?
C7 C3 C4 C5 -168.74(16) ?
C2 C3 C4 C5 -42.0(2) n
O1 C4 C5 C6 173.8(2) ?
C3 C4 C5 C6 -6.4(2) n
C4 C5 C6 N1 50.56(19) n
C4 C5 C6 C14 -77.90(18) ?
N1 C2 C8 C9 -124.80(15) ?
C3 C2 C8 C9 110.81(16) ?
N1 C2 C8 C13 61.28(18) ?
C3 C2 C8 C13 -63.11(17) ?
C13 C8 C9 C10 0.3(2) ?
C2 C8 C9 C10 -173.76(14) ?
C8 C9 C10 C11 1.5(2) ?
C9 C10 C11 O2 177.08(16) ?
C9 C10 C11 C12 -2.1(2) ?
O2 C11 C12 C13 -178.30(15) ?
C10 C11 C12 C13 1.0(3) ?
C11 C12 C13 C8 0.9(3) ?
C9 C8 C13 C12 -1.5(2) ?
C2 C8 C13 C12 172.55(15) ?
N1 C6 C14 C19 -127.30(16) ?
C5 C6 C14 C19 -0.7(2) ?
N1 C6 C14 C15 55.01(18) ?
C5 C6 C14 C15 -178.42(14) ?
C19 C14 C15 C16 0.5(2) ?
C6 C14 C15 C16 178.40(15) ?
C14 C15 C16 C17 0.0(3) ?
C15 C16 C17 O3 179.61(15) ?
C15 C16 C17 C18 -0.4(3) ?
O3 C17 C18 C19 -179.75(16) ?
C16 C17 C18 C19 0.3(3) ?
C17 C18 C19 C14 0.3(3) ?
C15 C14 C19 C18 -0.7(2) ?
C6 C14 C19 C18 -178.39(15) ?
O4 C20 N1 C6 8.9(2) ?
C21 C20 N1 C6 -171.52(15) ?
O4 C20 N1 C2 -178.67(15) ?
C21 C20 N1 C2 1.0(2) ?
C14 C6 N1 C20 -105.61(16) ?
C5 C6 N1 C20 123.47(15) ?
C14 C6 N1 C2 81.74(16) ?
C5 C6 N1 C2 -49.18(18) n
C8 C2 N1 C20 67.01(18) ?
C3 C2 N1 C20 -170.11(14) ?
C8 C2 N1 C6 -120.70(14) ?
C3 C2 N1 C6 2.18(18) n
C10 C11 O2 C22 -10.6(3) ?
C12 C11 O2 C22 168.60(18) ?
C18 C17 O3 C23 -5.4(3) ?
C16 C17 O3 C23 174.52(17) ?
